data_2240233
loop_
_publ_author_name
'Yu, Wang'
'Song, Jingbao'
'Wang, Aijian'

_publ_section_title
;
 Crystal structure of
 4,6-bis[(<i>E</i>)-4-bromostyryl]-2-(butylsulfanyl)pyrimidine
;
_journal_issue 12
_journal_name_full 'Acta Crystallographica Section E'
_journal_page_first o1282
_journal_paper_doi 10.1107/S1600536814024714
_journal_volume 70
_journal_year 2014
_chemical_formula_iupac 'C24 H22 Br2 N2 S'
_chemical_formula_moiety 'C24 H22 Br2 N2 S'
_chemical_formula_sum 'C24 H22 Br2 N2 S'
_chemical_formula_weight 530.32
_chemical_name_systematic
;
4,6-Bis[(<i>E</i>)-4-bromostyryl]-2-(butylsulfanyl)pyrimidine
;
_space_group_IT_number 14
_space_group_name_Hall '-P 2ybc'
_symmetry_cell_setting monoclinic
_symmetry_space_group_name_Hall '-P 2ybc'
_symmetry_space_group_name_H-M 'P 1 21/c 1'
_atom_sites_solution_hydrogens geom
_atom_sites_solution_primary direct
_atom_sites_solution_secondary difmap
_audit_creation_method SHELXL-97
_cell_angle_alpha 90.00
_cell_angle_beta 112.82(3)
_cell_angle_gamma 90.00
_cell_formula_units_Z 4
_cell_length_a 9.5636(19)
_cell_length_b 10.630(2)
_cell_length_c 23.708(6)
_cell_measurement_reflns_used 9235
_cell_measurement_temperature 153(2)
_cell_measurement_theta_max 29.21
_cell_measurement_theta_min 2.85
_cell_volume 2221.5(10)
_computing_cell_refinement
;
CrystalClear (Rigaku, 2008)
;
_computing_data_collection
;
CrystalClear (Rigaku, 2008)
;
_computing_data_reduction
;
CrystalClear (Rigaku, 2008)
;
_computing_molecular_graphics
;
SHELXTL (Sheldrick, 2008)
;
_computing_publication_material
;
SHELXTL (Sheldrick, 2008)
;
_computing_structure_refinement
;
SHELXTL (Sheldrick, 2008)
;
_computing_structure_solution
;
SHELXTL (Sheldrick, 2008)
;
_diffrn_ambient_temperature 153(2)
_diffrn_measured_fraction_theta_full 0.992
_diffrn_measured_fraction_theta_max 0.992
_diffrn_measurement_device_type 'Bruker P4'
_diffrn_measurement_method \w
_diffrn_radiation_monochromator graphite
_diffrn_radiation_source 'fine-focus sealed tube'
_diffrn_radiation_type MoK\a
_diffrn_radiation_wavelength 0.71073
_diffrn_reflns_av_R_equivalents 0.0224
_diffrn_reflns_av_sigmaI/netI 0.0341
_diffrn_reflns_limit_h_max 9
_diffrn_reflns_limit_h_min -11
_diffrn_reflns_limit_k_max 11
_diffrn_reflns_limit_k_min -12
_diffrn_reflns_limit_l_max 28
_diffrn_reflns_limit_l_min -19
_diffrn_reflns_number 10036
_diffrn_reflns_theta_full 25.35
_diffrn_reflns_theta_max 25.35
_diffrn_reflns_theta_min 3.02
_exptl_absorpt_coefficient_mu 3.756
_exptl_absorpt_correction_T_max 1.0000
_exptl_absorpt_correction_T_min 0.7282
_exptl_absorpt_correction_type multi-scan
_exptl_absorpt_process_details
;
(CrystalClear; Rigaku, 2008)
;
_exptl_crystal_colour yellow
_exptl_crystal_density_diffrn 1.586
_exptl_crystal_density_method 'not measured'
_exptl_crystal_description Prism
_exptl_crystal_F_000 1064
_exptl_crystal_size_max 0.24
_exptl_crystal_size_mid 0.22
_exptl_crystal_size_min 0.20
_refine_diff_density_max 0.678
_refine_diff_density_min -0.377
_refine_ls_extinction_method none
_refine_ls_goodness_of_fit_ref 1.039
_refine_ls_hydrogen_treatment constr
_refine_ls_matrix_type full
_refine_ls_number_parameters 263
_refine_ls_number_reflns 4043
_refine_ls_number_restraints 0
_refine_ls_restrained_S_all 1.039
_refine_ls_R_factor_all 0.0350
_refine_ls_R_factor_gt 0.0296
_refine_ls_shift/su_max 0.002
_refine_ls_shift/su_mean 0.000
_refine_ls_structure_factor_coef Fsqd
_refine_ls_weighting_details 'calc w=1/[\s^2^(Fo^2^)+(0.0344P)^2^+0.2887P] where P=(Fo^2^+2Fc^2^)/3'
_refine_ls_weighting_scheme calc
_refine_ls_wR_factor_gt 0.0638
_refine_ls_wR_factor_ref 0.0660
_reflns_number_gt 3601
_reflns_number_total 4043
_reflns_threshold_expression I>2\s(I)
_cod_data_source_file hb7313sup1.cif
_cod_data_source_block I
_cod_original_sg_symbol_H-M 'P 21/c '
_cod_database_code 2240233
_cod_database_fobs_code 2240233

loop_
_symmetry_equiv_pos_as_xyz
'x, y, z'
'-x, y+1/2, -z+1/2'
'-x, -y, -z'
'x, -y-1/2, z-1/2'

loop_
_atom_site_type_symbol
_atom_site_label
_atom_site_fract_x
_atom_site_fract_y
_atom_site_fract_z
_atom_site_U_iso_or_equiv
_atom_site_adp_type
_atom_site_calc_flag
_atom_site_refinement_flags
_atom_site_occupancy
_atom_site_symmetry_multiplicity
Br Br1 0.45970(3) -0.41644(2) 1.234842(12) 0.03454(9) Uani d . 1 1
Br Br2 1.07815(3) 0.96352(2) 0.907769(15) 0.04347(11) Uani d . 1 1
C C1 0.3098(3) 0.3035(2) 0.92713(11) 0.0229(5) Uani d . 1 1
C C2 0.5517(3) 0.3754(2) 0.96667(11) 0.0217(5) Uani d . 1 1
C C3 0.5857(3) 0.2828(2) 1.01093(11) 0.0249(5) Uani d . 1 1
H H3 0.6838 0.2748 1.0403 0.030 Uiso calc R 1 1
C C4 0.4721(3) 0.2021(2) 1.01114(11) 0.0224(5) Uani d . 1 1
C C5 0.5015(3) 0.1044(2) 1.05768(11) 0.0250(5) Uani d . 1 1
H H5 0.6018 0.0889 1.0834 0.030 Uiso calc R 1 1
C C6 0.3944(3) 0.0364(2) 1.06569(11) 0.0237(5) Uani d . 1 1
H H6 0.2947 0.0559 1.0407 0.028 Uiso calc R 1 1
C C7 0.4157(3) -0.0662(2) 1.10957(11) 0.0224(5) Uani d . 1 1
C C8 0.2879(3) -0.1289(2) 1.10968(11) 0.0264(5) Uani d . 1 1
H H8 0.1922 -0.1009 1.0840 0.032 Uiso calc R 1 1
C C9 0.2998(3) -0.2319(2) 1.14709(11) 0.0281(6) Uani d . 1 1
H H9 0.2135 -0.2736 1.1462 0.034 Uiso calc R 1 1
C C10 0.4420(3) -0.2715(2) 1.18561(11) 0.0249(5) Uani d . 1 1
C C11 0.5712(3) -0.2086(2) 1.18849(11) 0.0264(5) Uani d . 1 1
H H11 0.6663 -0.2346 1.2157 0.032 Uiso calc R 1 1
C C12 0.5576(3) -0.1069(2) 1.15050(11) 0.0249(5) Uani d . 1 1
H H12 0.6444 -0.0648 1.1522 0.030 Uiso calc R 1 1
C C13 0.6671(3) 0.4638(2) 0.96501(11) 0.0235(5) Uani d . 1 1
H H13 0.7624 0.4602 0.9967 0.028 Uiso calc R 1 1
C C14 0.6451(3) 0.5488(2) 0.92140(11) 0.0239(5) Uani d . 1 1
H H14 0.5499 0.5494 0.8896 0.029 Uiso calc R 1 1
C C15 0.7548(3) 0.6417(2) 0.91800(11) 0.0232(5) Uani d . 1 1
C C16 0.7173(3) 0.7171(2) 0.86599(11) 0.0262(5) Uani d . 1 1
H H16 0.6253 0.7041 0.8333 0.031 Uiso calc R 1 1
C C17 0.8135(3) 0.8107(2) 0.86184(12) 0.0289(6) Uani d . 1 1
H H17 0.7866 0.8603 0.8269 0.035 Uiso calc R 1 1
C C18 0.9497(3) 0.8291(2) 0.91031(12) 0.0271(6) Uani d . 1 1
C C19 0.9919(3) 0.7544(2) 0.96202(12) 0.0305(6) Uani d . 1 1
H H19 1.0854 0.7664 0.9940 0.037 Uiso calc R 1 1
C C20 0.8949(3) 0.6622(2) 0.96584(11) 0.0268(5) Uani d . 1 1
H H20 0.9232 0.6127 1.0009 0.032 Uiso calc R 1 1
C C21 0.1228(3) 0.4306(2) 0.82034(13) 0.0367(7) Uani d . 1 1
H H21A 0.2234 0.4381 0.8198 0.044 Uiso calc R 1 1
H H21B 0.0528 0.4108 0.7791 0.044 Uiso calc R 1 1
C C22 0.0793(4) 0.5525(3) 0.83894(15) 0.0501(8) Uani d . 1 1
H H22A 0.1538 0.5757 0.8789 0.060 Uiso calc R 1 1
H H22B -0.0179 0.5434 0.8425 0.060 Uiso calc R 1 1
C C23 0.0681(4) 0.6585(3) 0.79286(17) 0.0578(9) Uani d . 1 1
H H23A -0.0001 0.6318 0.7524 0.069 Uiso calc R 1 1
H H23B 0.0241 0.7323 0.8037 0.069 Uiso calc R 1 1
C C24 0.2172(4) 0.6943(3) 0.79049(17) 0.0617(9) Uani d . 1 1
H H24A 0.2892 0.7113 0.8311 0.093 Uiso calc R 1 1
H H24B 0.2043 0.7680 0.7656 0.093 Uiso calc R 1 1
H H24C 0.2535 0.6263 0.7732 0.093 Uiso calc R 1 1
S S1 0.12232(7) 0.30281(6) 0.87109(3) 0.03603(18) Uani d . 1 1
N N1 0.4088(2) 0.38747(17) 0.92361(9) 0.0227(4) Uani d . 1 1
N N2 0.3308(2) 0.21138(17) 0.96785(9) 0.0227(4) Uani d . 1 1

loop_
_atom_site_aniso_label
_atom_site_aniso_U_11
_atom_site_aniso_U_22
_atom_site_aniso_U_33
_atom_site_aniso_U_12
_atom_site_aniso_U_13
_atom_site_aniso_U_23
Br1 0.04852(18) 0.02501(14) 0.03030(16) -0.00198(12) 0.01552(13) 0.00624(10)
Br2 0.03001(16) 0.02807(16) 0.0752(2) -0.00696(12) 0.02359(15) 0.00722(13)
C1 0.0247(12) 0.0208(12) 0.0245(13) 0.0002(11) 0.0111(10) -0.0011(10)
C2 0.0242(13) 0.0178(11) 0.0265(13) -0.0001(10) 0.0138(11) -0.0024(10)
C3 0.0227(12) 0.0242(12) 0.0271(14) 0.0013(11) 0.0089(10) 0.0017(10)
C4 0.0270(13) 0.0185(11) 0.0255(13) 0.0015(11) 0.0143(11) -0.0006(10)
C5 0.0255(13) 0.0234(12) 0.0254(14) 0.0029(11) 0.0089(11) 0.0038(10)
C6 0.0273(13) 0.0215(12) 0.0233(13) 0.0011(11) 0.0110(11) -0.0012(10)
C7 0.0293(13) 0.0180(11) 0.0220(13) -0.0006(10) 0.0122(11) -0.0026(9)
C8 0.0241(13) 0.0278(13) 0.0272(14) 0.0002(11) 0.0099(11) 0.0014(10)
C9 0.0302(14) 0.0290(13) 0.0300(14) -0.0056(12) 0.0170(12) 0.0002(11)
C10 0.0370(14) 0.0200(12) 0.0214(13) -0.0017(11) 0.0153(11) -0.0006(10)
C11 0.0286(13) 0.0246(12) 0.0243(13) 0.0043(11) 0.0084(11) -0.0006(10)
C12 0.0286(13) 0.0221(12) 0.0265(14) -0.0037(11) 0.0134(11) -0.0010(10)
C13 0.0217(12) 0.0229(12) 0.0271(14) -0.0032(10) 0.0106(11) -0.0029(10)
C14 0.0241(12) 0.0237(12) 0.0248(13) -0.0028(11) 0.0104(10) -0.0031(10)
C15 0.0268(13) 0.0187(12) 0.0274(14) -0.0029(10) 0.0141(11) -0.0036(10)
C16 0.0263(13) 0.0235(12) 0.0264(14) -0.0022(11) 0.0078(11) 0.0003(10)
C17 0.0316(14) 0.0237(13) 0.0342(15) -0.0009(11) 0.0159(12) 0.0048(10)
C18 0.0251(13) 0.0185(12) 0.0429(16) -0.0034(11) 0.0189(12) 0.0000(11)
C19 0.0218(12) 0.0313(14) 0.0358(16) -0.0043(12) 0.0084(11) -0.0048(11)
C20 0.0265(13) 0.0268(13) 0.0261(14) -0.0011(11) 0.0092(11) 0.0031(10)
C21 0.0338(15) 0.0372(15) 0.0325(16) -0.0050(13) 0.0055(12) 0.0049(12)
C22 0.061(2) 0.0488(18) 0.054(2) 0.0073(16) 0.0371(17) 0.0083(15)
C23 0.073(2) 0.0448(18) 0.067(2) 0.0212(17) 0.0398(19) 0.0228(17)
C24 0.075(2) 0.0504(19) 0.073(3) 0.0016(18) 0.043(2) 0.0210(17)
S1 0.0271(3) 0.0365(4) 0.0372(4) -0.0085(3) 0.0044(3) 0.0112(3)
N1 0.0244(11) 0.0200(10) 0.0244(11) -0.0030(9) 0.0103(9) 0.0004(8)
N2 0.0252(11) 0.0202(10) 0.0244(11) -0.0023(8) 0.0114(9) 0.0020(8)

loop_
_atom_type_symbol
_atom_type_description
_atom_type_scat_dispersion_real
_atom_type_scat_dispersion_imag
_atom_type_scat_source
C C 0.0033 0.0016 'International Tables Vol C Tables 4.2.6.8 and 6.1.1.4'
H H 0.0000 0.0000 'International Tables Vol C Tables 4.2.6.8 and 6.1.1.4'
Br Br -0.2901 2.4595 'International Tables Vol C Tables 4.2.6.8 and 6.1.1.4'
N N 0.0061 0.0033 'International Tables Vol C Tables 4.2.6.8 and 6.1.1.4'
S S 0.1246 0.1234 'International Tables Vol C Tables 4.2.6.8 and 6.1.1.4'

loop_
_geom_angle_atom_site_label_1
_geom_angle_atom_site_label_2
_geom_angle_atom_site_label_3
_geom_angle
N1 C1 N2 128.9(2)
N1 C1 S1 119.68(17)
N2 C1 S1 111.38(17)
N1 C2 C3 120.7(2)
N1 C2 C13 118.0(2)
C3 C2 C13 121.3(2)
C2 C3 C4 119.3(2)
C2 C3 H3 120.3
C4 C3 H3 120.3
N2 C4 C3 120.6(2)
N2 C4 C5 118.0(2)
C3 C4 C5 121.4(2)
C6 C5 C4 124.3(2)
C6 C5 H5 117.9
C4 C5 H5 117.9
C5 C6 C7 127.2(2)
C5 C6 H6 116.4
C7 C6 H6 116.4
C8 C7 C12 117.9(2)
C8 C7 C6 118.5(2)
C12 C7 C6 123.7(2)
C9 C8 C7 121.6(2)
C9 C8 H8 119.2
C7 C8 H8 119.2
C10 C9 C8 118.7(2)
C10 C9 H9 120.6
C8 C9 H9 120.6
C9 C10 C11 121.3(2)
C9 C10 Br1 118.99(18)
C11 C10 Br1 119.76(18)
C12 C11 C10 119.3(2)
C12 C11 H11 120.3
C10 C11 H11 120.3
C11 C12 C7 121.1(2)
C11 C12 H12 119.5
C7 C12 H12 119.5
C14 C13 C2 124.4(2)
C14 C13 H13 117.8
C2 C13 H13 117.8
C13 C14 C15 127.0(2)
C13 C14 H14 116.5
C15 C14 H14 116.5
C16 C15 C20 117.7(2)
C16 C15 C14 119.4(2)
C20 C15 C14 122.8(2)
C17 C16 C15 121.7(2)
C17 C16 H16 119.2
C15 C16 H16 119.2
C18 C17 C16 118.9(2)
C18 C17 H17 120.6
C16 C17 H17 120.6
C17 C18 C19 121.0(2)
C17 C18 Br2 119.62(19)
C19 C18 Br2 119.33(19)
C20 C19 C18 119.6(2)
C20 C19 H19 120.2
C18 C19 H19 120.2
C19 C20 C15 121.1(2)
C19 C20 H20 119.4
C15 C20 H20 119.4
C22 C21 S1 112.6(2)
C22 C21 H21A 109.1
S1 C21 H21A 109.1
C22 C21 H21B 109.1
S1 C21 H21B 109.1
H21A C21 H21B 107.8
C21 C22 C23 112.3(3)
C21 C22 H22A 109.2
C23 C22 H22A 109.2
C21 C22 H22B 109.2
C23 C22 H22B 109.2
H22A C22 H22B 107.9
C24 C23 C22 113.9(3)
C24 C23 H23A 108.8
C22 C23 H23A 108.8
C24 C23 H23B 108.8
C22 C23 H23B 108.8
H23A C23 H23B 107.7
C23 C24 H24A 109.5
C23 C24 H24B 109.5
H24A C24 H24B 109.5
C23 C24 H24C 109.5
H24A C24 H24C 109.5
H24B C24 H24C 109.5
C1 S1 C21 103.43(12)
C1 N1 C2 115.05(19)
C1 N2 C4 115.4(2)

loop_
_geom_bond_atom_site_label_1
_geom_bond_atom_site_label_2
_geom_bond_distance
Br1 C10 1.901(2)
Br2 C18 1.901(2)
C1 N1 1.328(3)
C1 N2 1.334(3)
C1 S1 1.770(2)
C2 N1 1.358(3)
C2 C3 1.382(3)
C2 C13 1.462(3)
C3 C4 1.386(3)
C3 H3 0.9300
C4 N2 1.347(3)
C4 C5 1.461(3)
C5 C6 1.326(3)
C5 H5 0.9300
C6 C7 1.466(3)
C6 H6 0.9300
C7 C8 1.393(3)
C7 C12 1.396(3)
C8 C9 1.386(3)
C8 H8 0.9300
C9 C10 1.377(3)
C9 H9 0.9300
C10 C11 1.383(3)
C11 C12 1.381(3)
C11 H11 0.9300
C12 H12 0.9300
C13 C14 1.327(3)
C13 H13 0.9300
C14 C15 1.466(3)
C14 H14 0.9300
C15 C16 1.395(3)
C15 C20 1.397(3)
C16 C17 1.385(3)
C16 H16 0.9300
C17 C18 1.376(3)
C17 H17 0.9300
C18 C19 1.383(3)
C19 C20 1.376(3)
C19 H19 0.9300
C20 H20 0.9300
C21 C22 1.479(4)
C21 S1 1.816(3)
C21 H21A 0.9700
C21 H21B 0.9700
C22 C23 1.544(4)
C22 H22A 0.9700
C22 H22B 0.9700
C23 C24 1.497(4)
C23 H23A 0.9700
C23 H23B 0.9700
C24 H24A 0.9600
C24 H24B 0.9600
C24 H24C 0.9600

loop_
_geom_torsion_atom_site_label_1
_geom_torsion_atom_site_label_2
_geom_torsion_atom_site_label_3
_geom_torsion_atom_site_label_4
_geom_torsion
N1 C2 C3 C4 -0.1(3)
C13 C2 C3 C4 179.2(2)
C2 C3 C4 N2 1.6(3)
C2 C3 C4 C5 -178.7(2)
N2 C4 C5 C6 -10.4(3)
C3 C4 C5 C6 170.0(2)
C4 C5 C6 C7 177.3(2)
C5 C6 C7 C8 -178.2(2)
C5 C6 C7 C12 0.3(4)
C12 C7 C8 C9 -2.8(3)
C6 C7 C8 C9 175.8(2)
C7 C8 C9 C10 1.0(4)
C8 C9 C10 C11 1.6(4)
C8 C9 C10 Br1 -177.69(18)
C9 C10 C11 C12 -2.2(3)
Br1 C10 C11 C12 177.02(18)
C10 C11 C12 C7 0.3(3)
C8 C7 C12 C11 2.1(3)
C6 C7 C12 C11 -176.4(2)
N1 C2 C13 C14 -5.7(3)
C3 C2 C13 C14 174.9(2)
C2 C13 C14 C15 178.4(2)
C13 C14 C15 C16 174.3(2)
C13 C14 C15 C20 -8.1(4)
C20 C15 C16 C17 -1.1(4)
C14 C15 C16 C17 176.6(2)
C15 C16 C17 C18 0.2(4)
C16 C17 C18 C19 1.2(4)
C16 C17 C18 Br2 -176.17(18)
C17 C18 C19 C20 -1.6(4)
Br2 C18 C19 C20 175.71(18)
C18 C19 C20 C15 0.7(4)
C16 C15 C20 C19 0.6(4)
C14 C15 C20 C19 -177.0(2)
S1 C21 C22 C23 -175.6(2)
C21 C22 C23 C24 -67.4(4)
N1 C1 S1 C21 0.2(2)
N2 C1 S1 C21 -178.25(17)
C22 C21 S1 C1 -90.2(2)
N2 C1 N1 C2 1.8(3)
S1 C1 N1 C2 -176.31(16)
C3 C2 N1 C1 -1.4(3)
C13 C2 N1 C1 179.2(2)
N1 C1 N2 C4 -0.4(3)
S1 C1 N2 C4 177.84(16)
C3 C4 N2 C1 -1.4(3)
C5 C4 N2 C1 179.0(2)
